data_4312358
loop_
_publ_author_name
'Julia A. Weinstein'
'Alexander J. Blake'
'E. Stephen Davies'
'Adrienne L. Davis'
'Michael W. George'
'David C. Grills'
'Igor V. Lileev'
'Alexander M. Maksimov'
'Pavel Matousek'
'Mikhail Ya. Mel'nikov'
'Anthony W. Parker'
'Vyacheslav E. Platonov'
'Michael Towrie'
'Claire Wilson'
'Natalia N. Zheligovskaya'

_publ_section_title
;
 PtIIDiimine Chromophores with Perfluorinated Thiolate Ligands: Nature and
 Dynamics of the Charge-Transfer-to-Diimine Lowest Excited State
;
_journal_name_full 'Inorganic Chemistry'
_journal_page_first 7077
_journal_page_last 7085
_journal_paper_doi 10.1021/ic026286l
_journal_volume 42
_journal_year 2003
_chemical_formula_sum 'C24 H8 F8 N4 Pt S2'
_chemical_formula_weight 763.55
_chemical_name_systematic
; 
 ? 
;
_space_group_IT_number 2
_symmetry_cell_setting triclinic
_symmetry_space_group_name_Hall '-P 1'
_symmetry_space_group_name_H-M 'P -1'
_atom_sites_solution_hydrogens geom
_atom_sites_solution_primary direct
_atom_sites_solution_secondary difmap
_audit_creation_method SHELXL-97
_cell_angle_alpha 111.553(3)
_cell_angle_beta 95.589(3)
_cell_angle_gamma 98.220(3)
_cell_formula_units_Z 2
_cell_length_a 8.768(2)
_cell_length_b 11.084(3)
_cell_length_c 13.007(3)
_cell_measurement_reflns_used 911
_cell_measurement_temperature 150(2)
_cell_measurement_theta_max 26.15
_cell_measurement_theta_min 3.24
_cell_volume 1148.1(5)
_computing_cell_refinement 'Bruker SAINT v6.02'
_computing_data_collection 'Bruker SMART v5.054'
_computing_data_reduction 'Bruker SHELXTL'
_computing_molecular_graphics 'Bruker SHELXTL'
_computing_publication_material 'Bruker SHELXTL'
_computing_structure_refinement 'SHELXL-97 (Sheldrick, 1997)'
_computing_structure_solution 'SHELXS-97 (Sheldrick, 1990)'
_diffrn_ambient_temperature 150(2)
_diffrn_measured_fraction_theta_full 0.949
_diffrn_measured_fraction_theta_max 0.853
_diffrn_measurement_device_type 'Bruker SMART CCD area detector'
_diffrn_measurement_method omega
_diffrn_radiation_monochromator graphite
_diffrn_radiation_source 'fine-focus sealed tube'
_diffrn_radiation_type MoK\a
_diffrn_radiation_wavelength 0.71073
_diffrn_reflns_av_R_equivalents 0.029
_diffrn_reflns_av_sigmaI/netI 0.0782
_diffrn_reflns_limit_h_max 11
_diffrn_reflns_limit_h_min -11
_diffrn_reflns_limit_k_max 14
_diffrn_reflns_limit_k_min -13
_diffrn_reflns_limit_l_max 14
_diffrn_reflns_limit_l_min -17
_diffrn_reflns_number 7283
_diffrn_reflns_theta_full 27.50
_diffrn_reflns_theta_max 28.86
_diffrn_reflns_theta_min 2.01
_diffrn_standards_decay_% none
_exptl_absorpt_coefficient_mu 6.382
_exptl_absorpt_correction_T_max 0.774
_exptl_absorpt_correction_T_min 0.483
_exptl_absorpt_correction_type multi-scan
_exptl_absorpt_process_details 'SADABS, rescaled according to platon'
_exptl_crystal_colour yellow
_exptl_crystal_density_diffrn 2.209
_exptl_crystal_density_method 'not measured'
_exptl_crystal_description prism
_exptl_crystal_F_000 724
_exptl_crystal_size_max 0.30
_exptl_crystal_size_mid 0.09
_exptl_crystal_size_min 0.04
_refine_diff_density_max 1.084
_refine_diff_density_min -1.607
_refine_diff_density_rms 0.150
_refine_ls_extinction_method none
_refine_ls_goodness_of_fit_ref 0.959
_refine_ls_hydrogen_treatment 'riding model'
_refine_ls_matrix_type full
_refine_ls_number_parameters 352
_refine_ls_number_reflns 5135
_refine_ls_number_restraints 0
_refine_ls_restrained_S_all 0.959
_refine_ls_R_factor_all 0.0493
_refine_ls_R_factor_gt 0.0333
_refine_ls_shift/su_max 0.004
_refine_ls_shift/su_mean 0.000
_refine_ls_structure_factor_coef Fsqd
_refine_ls_weighting_details 'calc w=1/[\s^2^(Fo^2^)+(0.0000P)^2^+0.0000P] where P=(Fo^2^+2Fc^2^)/3'
_refine_ls_weighting_scheme calc
_refine_ls_wR_factor_gt 0.0454
_refine_ls_wR_factor_ref 0.0474
_reflns_number_gt 4074
_reflns_number_total 5135
_reflns_threshold_expression >2sigma(I)
_cod_data_source_file ic026286lsi20021219_104937.cif
_cod_data_source_block ptbpsf
_cod_depositor_comments
;
The following automatic conversions were performed:

'_symmetry_cell_setting' value 'Triclinic' changed to 'triclinic'
according to the built-in table from CIF Core dictionary named
'cif_core.dic' version 2.4.1 from 2010-06-29.

Automatic conversion script
Id: cif_fix_values 1646 2011-03-28 12:23:43Z adriana 

The following automatic conversions were performed:

'_atom_sites_solution_hydrogens' value 'geometrically placed' was
changed to 'geom'.

Automatic conversion script
Id: cif_fix_values 6452 2018-10-05 10:23:21Z andrius 
;
_cod_database_code 4312358

loop_
_symmetry_equiv_pos_as_xyz
'x, y, z'
'-x, -y, -z'

loop_
_atom_site_label
_atom_site_type_symbol
_atom_site_fract_x
_atom_site_fract_y
_atom_site_fract_z
_atom_site_U_iso_or_equiv
_atom_site_adp_type
_atom_site_occupancy
_atom_site_symmetry_multiplicity
_atom_site_calc_flag
_atom_site_refinement_flags
_atom_site_disorder_assembly
_atom_site_disorder_group
Pt1 Pt 0.32027(3) 0.91024(2) 0.336658(17) 0.02113(6) Uani 1 1 d . . .
S1 S 0.49556(16) 0.98215(13) 0.24302(10) 0.0288(3) Uani 1 1 d . . .
S2 S 0.28380(15) 0.69573(12) 0.20994(10) 0.0241(3) Uani 1 1 d . . .
C1 C 0.4462(6) 0.8907(5) 0.0972(4) 0.0231(12) Uani 1 1 d . . .
C2 C 0.5260(6) 0.7955(5) 0.0412(4) 0.0249(12) Uani 1 1 d . . .
F2 F 0.6357(3) 0.7592(3) 0.0977(2) 0.0345(8) Uani 1 1 d . . .
C3 C 0.4939(6) 0.7299(5) -0.0734(4) 0.0258(13) Uani 1 1 d . . .
F3 F 0.5690(3) 0.6324(3) -0.1251(2) 0.0370(8) Uani 1 1 d . . .
C4 C 0.3821(6) 0.7618(5) -0.1374(4) 0.0245(12) Uani 1 1 d . . .
C5 C 0.3047(6) 0.8577(5) -0.0814(4) 0.0274(13) Uani 1 1 d . . .
F5 F 0.1929(3) 0.8905(3) -0.1404(2) 0.0397(8) Uani 1 1 d . . .
C6 C 0.3342(6) 0.9210(5) 0.0321(4) 0.0225(12) Uani 1 1 d . . .
F6 F 0.2517(3) 1.0125(3) 0.0822(2) 0.0374(8) Uani 1 1 d . . .
C7 C 0.3464(6) 0.6901(5) -0.2566(4) 0.0306(14) Uani 1 1 d . . .
N8 N 0.3161(6) 0.6330(4) -0.3509(4) 0.0475(14) Uani 1 1 d . . .
C9 C 0.1639(5) 0.6756(4) 0.0871(4) 0.0189(11) Uani 1 1 d . . .
C10 C 0.1818(5) 0.5785(5) -0.0123(4) 0.0220(12) Uani 1 1 d . . .
F10 F 0.2889(3) 0.5034(3) -0.0126(2) 0.0306(7) Uani 1 1 d . . .
C11 C 0.0926(6) 0.5563(5) -0.1136(4) 0.0244(12) Uani 1 1 d . . .
F11 F 0.1200(3) 0.4608(3) -0.2067(2) 0.0335(8) Uani 1 1 d . . .
C12 C -0.0167(6) 0.6317(5) -0.1210(4) 0.0223(12) Uani 1 1 d . . .
C13 C -0.0371(5) 0.7284(4) -0.0206(4) 0.0213(12) Uani 1 1 d . . .
F13 F -0.1370(3) 0.8061(3) -0.0258(2) 0.0365(8) Uani 1 1 d . . .
C14 C 0.0497(6) 0.7464(5) 0.0794(4) 0.0248(12) Uani 1 1 d . . .
F14 F 0.0190(3) 0.8418(3) 0.1708(2) 0.0348(8) Uani 1 1 d . . .
C15 C -0.1033(6) 0.6120(5) -0.2268(5) 0.0323(14) Uani 1 1 d . . .
N16 N -0.1705(6) 0.5985(5) -0.3120(4) 0.0470(14) Uani 1 1 d . . .
N1P N 0.3536(5) 1.0932(4) 0.4635(3) 0.0241(10) Uani 1 1 d . . .
C2P C 0.4386(6) 1.2023(5) 0.4671(4) 0.0305(13) Uani 1 1 d . . .
H2P H 0.4896 1.1987 0.4052 0.037 Uiso 1 1 calc R . .
C3P C 0.4585(6) 1.3240(5) 0.5576(4) 0.0365(15) Uani 1 1 d . . .
H3P H 0.5211 1.4013 0.5574 0.044 Uiso 1 1 calc R . .
C4P C 0.3838(6) 1.3275(5) 0.6469(4) 0.0332(14) Uani 1 1 d . . .
H4P H 0.3945 1.4081 0.7100 0.040 Uiso 1 1 calc R . .
C5P C 0.2956(6) 1.2157(5) 0.6441(4) 0.0327(14) Uani 1 1 d . . .
H5P H 0.2433 1.2178 0.7052 0.039 Uiso 1 1 calc R . .
C6P C 0.2805(6) 1.0959(5) 0.5508(4) 0.0259(13) Uani 1 1 d . . .
C7P C 0.1886(6) 0.9724(5) 0.5409(4) 0.0255(12) Uani 1 1 d . . .
C8P C 0.1032(6) 0.9539(5) 0.6211(4) 0.0309(14) Uani 1 1 d . . .
H8P H 0.1022 1.0269 0.6883 0.037 Uiso 1 1 calc R . .
C9P C 0.0208(6) 0.8312(6) 0.6038(4) 0.0367(14) Uani 1 1 d . . .
H9P H -0.0362 0.8193 0.6590 0.044 Uiso 1 1 calc R . .
C10P C 0.0212(6) 0.7266(5) 0.5071(4) 0.0305(13) Uani 1 1 d . . .
H10P H -0.0358 0.6412 0.4938 0.037 Uiso 1 1 calc R . .
C11P C 0.1067(6) 0.7470(5) 0.4284(4) 0.0282(13) Uani 1 1 d . . .
H11P H 0.1095 0.6739 0.3617 0.034 Uiso 1 1 calc R . .
N12P N 0.1854(4) 0.8671(4) 0.4438(3) 0.0220(10) Uani 1 1 d . . .

loop_
_atom_site_aniso_label
_atom_site_aniso_U_11
_atom_site_aniso_U_22
_atom_site_aniso_U_33
_atom_site_aniso_U_23
_atom_site_aniso_U_13
_atom_site_aniso_U_12
Pt1 0.02799(12) 0.01998(10) 0.01348(10) 0.00492(8) 0.00101(8) 0.00446(8)
S1 0.0376(9) 0.0246(7) 0.0182(7) 0.0041(6) 0.0048(6) -0.0016(7)
S2 0.0335(8) 0.0194(7) 0.0176(7) 0.0060(6) 0.0012(6) 0.0045(6)
C1 0.026(3) 0.021(3) 0.018(3) 0.005(2) 0.002(2) -0.003(2)
C2 0.026(3) 0.031(3) 0.021(3) 0.013(3) 0.003(2) 0.006(3)
F2 0.0378(19) 0.0440(19) 0.0228(17) 0.0116(15) 0.0005(14) 0.0175(16)
C3 0.026(3) 0.024(3) 0.023(3) 0.006(2) 0.008(2) 0.000(3)
F3 0.042(2) 0.0357(18) 0.0296(18) 0.0051(15) 0.0067(15) 0.0141(16)
C4 0.030(3) 0.025(3) 0.020(3) 0.013(2) 0.002(2) -0.003(3)
C5 0.029(3) 0.027(3) 0.027(3) 0.014(3) -0.002(3) 0.000(3)
F5 0.041(2) 0.0437(19) 0.0357(19) 0.0196(16) -0.0053(15) 0.0086(16)
C6 0.026(3) 0.018(3) 0.028(3) 0.011(2) 0.011(2) 0.009(2)
F6 0.046(2) 0.0317(17) 0.0371(19) 0.0127(15) 0.0064(15) 0.0160(16)
C7 0.036(3) 0.026(3) 0.026(3) 0.012(3) -0.001(3) -0.006(3)
N8 0.072(4) 0.035(3) 0.027(3) 0.009(2) -0.002(3) -0.004(3)
C9 0.022(3) 0.017(3) 0.017(3) 0.006(2) 0.005(2) 0.003(2)
C10 0.019(3) 0.018(3) 0.024(3) 0.005(2) 0.005(2) -0.001(2)
F10 0.0313(18) 0.0281(17) 0.0298(18) 0.0073(14) 0.0031(14) 0.0096(15)
C11 0.032(3) 0.023(3) 0.015(3) 0.002(2) 0.011(2) 0.001(3)
F11 0.0437(19) 0.0310(17) 0.0159(16) -0.0013(14) 0.0036(14) 0.0056(15)
C12 0.026(3) 0.019(3) 0.022(3) 0.010(2) 0.001(2) 0.001(2)
C13 0.013(3) 0.013(3) 0.037(3) 0.006(2) 0.005(2) 0.007(2)
F13 0.0339(19) 0.0372(18) 0.0372(19) 0.0121(15) -0.0030(14) 0.0158(15)
C14 0.027(3) 0.020(3) 0.022(3) 0.003(2) 0.006(2) 0.002(2)
F14 0.0381(19) 0.0315(17) 0.0260(17) -0.0021(14) 0.0061(14) 0.0148(15)
C15 0.041(4) 0.023(3) 0.029(3) 0.008(3) 0.005(3) 0.002(3)
N16 0.060(4) 0.044(3) 0.031(3) 0.015(3) -0.008(3) 0.000(3)
N1P 0.032(3) 0.020(2) 0.016(2) 0.001(2) 0.0042(19) 0.005(2)
C2P 0.044(4) 0.029(3) 0.016(3) 0.006(3) 0.005(3) 0.007(3)
C3P 0.041(4) 0.017(3) 0.042(4) 0.003(3) -0.003(3) 0.005(3)
C4P 0.049(4) 0.024(3) 0.017(3) -0.003(3) -0.004(3) 0.015(3)
C5P 0.046(4) 0.031(3) 0.019(3) 0.002(3) 0.006(3) 0.021(3)
C6P 0.030(3) 0.032(3) 0.012(3) 0.003(2) -0.001(2) 0.015(3)
C7P 0.022(3) 0.037(3) 0.018(3) 0.008(3) 0.002(2) 0.014(3)
C8P 0.037(3) 0.042(4) 0.013(3) 0.006(3) 0.004(2) 0.017(3)
C9P 0.034(4) 0.058(4) 0.031(3) 0.030(3) 0.008(3) 0.010(3)
C10P 0.027(3) 0.038(3) 0.029(3) 0.017(3) 0.004(3) 0.002(3)
C11P 0.033(3) 0.031(3) 0.016(3) 0.009(2) -0.003(2) -0.001(3)
N12P 0.022(2) 0.032(3) 0.011(2) 0.006(2) 0.0014(18) 0.009(2)

loop_
_atom_type_symbol
_atom_type_description
_atom_type_scat_dispersion_real
_atom_type_scat_dispersion_imag
_atom_type_scat_source
C C 0.0033 0.0016 'International Tables Vol C Tables 4.2.6.8 and 6.1.1.4'
F F 0.0171 0.0103 'International Tables Vol C Tables 4.2.6.8 and 6.1.1.4'
N N 0.0061 0.0033 'International Tables Vol C Tables 4.2.6.8 and 6.1.1.4'
Pt Pt -1.7033 8.3905 'International Tables Vol C Tables 4.2.6.8 and 6.1.1.4'
S S 0.1246 0.1234 'International Tables Vol C Tables 4.2.6.8 and 6.1.1.4'
H H 0.0000 0.0000 'International Tables Vol C Tables 4.2.6.8 and 6.1.1.4'

loop_
_geom_angle_atom_site_label_1
_geom_angle_atom_site_label_2
_geom_angle_atom_site_label_3
_geom_angle
_geom_angle_site_symmetry_1
_geom_angle_site_symmetry_3
_geom_angle_publ_flag
N1P Pt1 N12P 79.77(16) . . y
N1P Pt1 S1 92.58(12) . . y
N12P Pt1 S1 170.82(11) . . y
N1P Pt1 S2 173.56(12) . . y
N12P Pt1 S2 95.15(12) . . y
S1 Pt1 S2 92.10(5) . . y
C1 S1 Pt1 111.01(16) . . ?
C9 S2 Pt1 110.18(16) . . ?
C2 C1 C6 116.7(4) . . ?
C2 C1 S1 121.8(4) . . ?
C6 C1 S1 121.2(4) . . ?
F2 C2 C1 120.7(4) . . ?
F2 C2 C3 117.4(4) . . ?
C1 C2 C3 121.8(5) . . ?
F3 C3 C2 120.3(5) . . ?
F3 C3 C4 118.9(5) . . ?
C2 C3 C4 120.7(5) . . ?
C5 C4 C3 117.1(5) . . ?
C5 C4 C7 122.6(5) . . ?
C3 C4 C7 120.3(5) . . ?
F5 C5 C6 118.7(5) . . ?
F5 C5 C4 119.0(5) . . ?
C6 C5 C4 122.3(5) . . ?
F6 C6 C5 119.3(5) . . ?
F6 C6 C1 119.4(4) . . ?
C5 C6 C1 121.3(5) . . ?
N8 C7 C4 179.1(6) . . ?
C14 C9 C10 116.0(4) . . ?
C14 C9 S2 125.9(4) . . ?
C10 C9 S2 118.1(4) . . ?
F10 C10 C11 117.9(4) . . ?
F10 C10 C9 120.1(4) . . ?
C11 C10 C9 122.0(5) . . ?
F11 C11 C12 120.5(4) . . ?
F11 C11 C10 117.9(5) . . ?
C12 C11 C10 121.5(4) . . ?
C11 C12 C13 116.7(5) . . ?
C11 C12 C15 121.1(5) . . ?
C13 C12 C15 122.1(5) . . ?
F13 C13 C14 121.1(4) . . ?
F13 C13 C12 118.0(5) . . ?
C14 C13 C12 120.8(5) . . ?
F14 C14 C13 115.5(5) . . ?
F14 C14 C9 121.5(4) . . ?
C13 C14 C9 122.9(4) . . ?
N16 C15 C12 178.4(6) . . ?
C2P N1P C6P 119.3(4) . . ?
C2P N1P Pt1 126.4(3) . . ?
C6P N1P Pt1 114.3(3) . . ?
N1P C2P C3P 123.5(5) . . ?
C4P C3P C2P 117.6(5) . . ?
C5P C4P C3P 119.5(5) . . ?
C4P C5P C6P 120.3(5) . . ?
N1P C6P C5P 119.9(5) . . ?
N1P C6P C7P 116.3(4) . . ?
C5P C6P C7P 123.9(5) . . ?
N12P C7P C8P 118.8(5) . . ?
N12P C7P C6P 115.8(4) . . ?
C8P C7P C6P 125.4(5) . . ?
C9P C8P C7P 120.7(5) . . ?
C10P C9P C8P 119.7(5) . . ?
C9P C10P C11P 118.8(5) . . ?
N12P C11P C10P 121.9(5) . . ?
C11P N12P C7P 120.1(4) . . ?
C11P N12P Pt1 125.9(3) . . ?
C7P N12P Pt1 113.9(3) . . ?

loop_
_geom_bond_atom_site_label_1
_geom_bond_atom_site_label_2
_geom_bond_distance
_geom_bond_site_symmetry_2
_geom_bond_publ_flag
Pt1 Pt1 4.6189(9) 2_676 ?
Pt1 N1P 2.049(4) . y
Pt1 N12P 2.054(4) . y
Pt1 S1 2.2823(13) . y
Pt1 S2 2.2963(13) . y
S1 C1 1.765(5) . ?
S2 C9 1.746(5) . ?
C1 C2 1.371(6) . ?
C1 C6 1.391(7) . ?
C2 F2 1.348(5) . ?
C2 C3 1.376(6) . ?
C3 F3 1.345(5) . ?
C3 C4 1.392(7) . ?
C4 C5 1.362(6) . ?
C4 C7 1.436(6) . ?
C5 F5 1.357(6) . ?
C5 C6 1.360(6) . ?
C6 F6 1.339(5) . ?
C7 N8 1.137(5) . ?
C9 C14 1.376(6) . ?
C9 C10 1.386(6) . ?
C10 F10 1.340(5) . ?
C10 C11 1.383(6) . ?
C11 F11 1.353(5) . ?
C11 C12 1.377(7) . ?
C12 C13 1.399(6) . ?
C12 C15 1.430(7) . ?
C13 F13 1.326(5) . ?
C13 C14 1.373(6) . ?
C14 F14 1.350(5) . ?
C15 N16 1.151(6) . ?
N1P C2P 1.309(6) . ?
N1P C6P 1.350(6) . ?
C2P C3P 1.400(6) . ?
C3P C4P 1.380(7) . ?
C4P C5P 1.350(7) . ?
C5P C6P 1.410(6) . ?
C6P C7P 1.441(7) . ?
C7P N12P 1.363(5) . ?
C7P C8P 1.400(6) . ?
C8P C9P 1.372(7) . ?
C9P C10P 1.363(6) . ?
C10P C11P 1.391(6) . ?
C11P N12P 1.342(6) . ?
